data_7129900
loop_
_publ_author_name
'Evans, Caitlin L.'
'Evans, Ivana Radosavlijevi\'c'
'Hodgkinson, Paul'

_publ_section_title
;
 Resolving alternative structure determinations of indapamide using 13C
 solid-state NMR
;
_journal_name_full 'Chemical Communications'
_journal_paper_doi 10.1039/D1CC06256E
_journal_year 2022
_chemical_formula_moiety 'C16 H16 Cl N3 O3 S, 0.5(H2 O)'
_chemical_formula_sum 'C16 H17 Cl N3 O3.5 S'
_chemical_formula_weight 374.83
_chemical_name_common Indapamide
_space_group_crystal_system monoclinic
_space_group_IT_number 14
_space_group_name_Hall '-P 2ybc'
_space_group_name_H-M_alt 'P 1 21/c 1'
_atom_sites_solution_hydrogens mixed
_atom_sites_solution_primary direct
_audit_creation_date 2021-04-23
_audit_creation_method
;
Olex2 1.3-beta
(compiled 2020.11.12 svn.r5f609507 for OlexSys, GUI svn.r6272)
;
_audit_update_record
;
2021-10-15 deposited with the CCDC.	2022-03-21 downloaded from the CCDC.
;
_cell_angle_alpha 90
_cell_angle_beta 92.5930(10)
_cell_angle_gamma 90
_cell_formula_units_Z 16
_cell_length_a 30.1401(10)
_cell_length_b 9.6025(4)
_cell_length_c 23.4611(8)
_cell_measurement_reflns_used 9800
_cell_measurement_temperature 120.0
_cell_measurement_theta_max 31.49
_cell_measurement_theta_min 2.29
_cell_volume 6783.2(4)
_computing_cell_refinement 'SAINT V8.40A (Bruker, 2019)'
_computing_data_collection 'APEX3 v.2017.3_0 (Bruker AXS, 2017)'
_computing_data_reduction 'SAINT V8.40A (Bruker, 2019)'
_computing_molecular_graphics 'Olex2 1.3-beta (Dolomanov et al., 2009)'
_computing_publication_material 'Olex2 1.3-beta (Dolomanov et al., 2009)'
_computing_structure_refinement 'SHELXL 2017/1 (Sheldrick, 2015)'
_computing_structure_solution 'XS  (Sheldrick, 2008)'
_diffrn_ambient_temperature 120.0
_diffrn_detector 'Bruker PHOTON III C14 MM CPAD'
_diffrn_detector_area_resol_mean 54.4
_diffrn_detector_type 'CPA sensor'
_diffrn_measured_fraction_theta_full 0.999
_diffrn_measured_fraction_theta_max 0.999
_diffrn_measurement_device '3-circle diffractometer'
_diffrn_measurement_device_type 'Bruker D8 Venture'
_diffrn_measurement_method '\w- and \f-scans'
_diffrn_radiation_monochromator 'focusing mirrors'
_diffrn_radiation_probe x-ray
_diffrn_radiation_type MoK\a
_diffrn_radiation_wavelength 0.71073
_diffrn_reflns_av_R_equivalents 0.0994
_diffrn_reflns_av_unetI/netI 0.0575
_diffrn_reflns_Laue_measured_fraction_full 0.999
_diffrn_reflns_Laue_measured_fraction_max 0.999
_diffrn_reflns_limit_h_max 41
_diffrn_reflns_limit_h_min -41
_diffrn_reflns_limit_k_max 13
_diffrn_reflns_limit_k_min -13
_diffrn_reflns_limit_l_max 32
_diffrn_reflns_limit_l_min -32
_diffrn_reflns_number 143804
_diffrn_reflns_point_group_measured_fraction_full 0.999
_diffrn_reflns_point_group_measured_fraction_max 0.999
_diffrn_reflns_theta_full 25.242
_diffrn_reflns_theta_max 29.000
_diffrn_reflns_theta_min 1.893
_diffrn_source 'microfocus sealed X-ray tube'
_diffrn_source_current 1.4
_diffrn_source_power 0.07
_diffrn_source_type 'Incoatec I\mS 3.0 microsource'
_diffrn_source_voltage 50.0
_diffrn_standards_number 0
_exptl_absorpt_coefficient_mu 0.372
_exptl_absorpt_correction_T_max 0.4942
_exptl_absorpt_correction_T_min 0.3491
_exptl_absorpt_correction_type multi-scan
_exptl_absorpt_process_details
;
SADABS-2016/2 (Bruker,2016/2) was used for absorption correction.
wR2(int) was 0.1486 before and 0.0925 after correction.
The Ratio of minimum to maximum transmission is 0.7064.
The \l/2 correction factor is Not present.
;
_exptl_crystal_colour 'clear colourless'
_exptl_crystal_colour_lustre clear
_exptl_crystal_colour_primary colourless
_exptl_crystal_density_diffrn 1.468
_exptl_crystal_description prism
_exptl_crystal_F_000 3120
_exptl_crystal_size_max 0.34
_exptl_crystal_size_mid 0.12
_exptl_crystal_size_min 0.05
_refine_diff_density_max 0.878
_refine_diff_density_min -0.619
_refine_diff_density_rms 0.091
_refine_ls_extinction_method none
_refine_ls_goodness_of_fit_ref 1.127
_refine_ls_hydrogen_treatment mixed
_refine_ls_matrix_type full
_refine_ls_number_parameters 979
_refine_ls_number_reflns 18001
_refine_ls_number_restraints 61
_refine_ls_restrained_S_all 1.210
_refine_ls_R_factor_all 0.1170
_refine_ls_R_factor_gt 0.0842
_refine_ls_shift/su_max 0.002
_refine_ls_shift/su_mean 0.000
_refine_ls_structure_factor_coef Fsqd
_refine_ls_weighting_details 'w=1/[\s^2^(Fo^2^)+(0.0456P)^2^+24.9465P] where P=(Fo^2^+2Fc^2^)/3'
_refine_ls_weighting_scheme calc
_refine_ls_wR_factor_gt 0.1927
_refine_ls_wR_factor_ref 0.2080
_reflns_Friedel_coverage 0.000
_reflns_number_gt 12598
_reflns_number_total 18001
_reflns_threshold_expression 'I > 2\s(I)'
_cod_data_source_file d1cc06256e2.cif
_cod_data_source_block 21srv209_WOCPEM_New
_cod_depositor_comments
;
The following automatic conversions were performed:

data item '_diffrn_radiation_probe' value 'X-ray' was changed to
'x-ray' in accordance with the
/home/data/users/saulius/crontab/automatic-downloads/rss-feeds/RSC/lib/dictionaries/cif_core.dic
dictionary named 'cif_core.dic' version 2.4.2 last updated on
2011-04-26.

Automatic conversion script
Id: cif_fix_values 7556 2019-12-06 15:28:31Z antanas 
;
_cod_original_formula_sum 'C16 H17 Cl N3 O3.50 S'
_cod_database_code 7129900
_shelx_shelxl_version_number 2017/1
_shelx_space_group_comment
;
The symmetry employed for this shelxl refinement is uniquely defined
by the following loop, which should always be used as a source of
symmetry information in preference to the above space-group names.
They are only intended as comments.
;
_shelx_estimated_absorpt_t_max 0.982
_shelx_estimated_absorpt_t_min 0.884
_computing_bruker_data_scaling 'SADABS V2012/1 (Bruker AXS Inc.)'
_olex2_refinement_description
;
1. Fixed Uiso
 At 1.2 times of:
  All C(H) groups, All C(H,H) groups
2. Restrained distances
 O1W-H1WA = O1W-H1WB = O2W-H2WA = O2W-H2WB
 0.95 with sigma of 0.02
 H1WB-H1WA
 1.6 with sigma of 0.04
 H2WB-H2WA
 1.6 with sigma of 0.04
 N2C-H2C \\sim N2B-H2BA \\sim N2A-H2AA \\sim N2-H2
 with sigma of 0.005
 N3B-H3BB \\sim N3B-H3BA \\sim N3C-H3CB \\sim N3C-H3CA \\sim N3A-H3AB \\sim
N3-H3A
 with sigma of 0.002
 N3-H3B \\sim N3-H3A \\sim N3A-H3AA \\sim N3A-H3AB \\sim N3C-H3CA \\sim
N3C-H3CB \\sim N3B-H3BA \\sim N3B-
 H3BB
 with sigma of 0.005
 O1W-H1WA \\sim O1W-H1WB \\sim O2W-H2WA \\sim O2W-H2WB
 with sigma of 0.005
3. Others
 Fixed Uiso: H3A(0.05) H3B(0.05) H3AA(0.05) H3AB(0.05) H3BA(0.05) H3BB(0.05)
 H1WA(0.08) H1WB(0.08) H2WA(0.08) H2WB(0.08)
4.a Riding coordinates:
 N3A(H3AA,H3AB)
4.b Ternary CH refined with riding coordinates:
 C1(H1), C1A(H1A), C1B(H1B), C1C(H1C)
4.c Secondary CH2 refined with riding coordinates:
 C2(H2A,H2B), C2A(H2AB,H2AC), C2B(H2BB,H2BC), C2C(H2CA,H2CB)
4.d Aromatic/amide H refined with riding coordinates:
 C5(H5), C6(H6), C7(H7), C8(H8), C11(H11), C14(H14), C15(H15), C5A(H5A),
 C6A(H6A), C7A(H7A), C8A(H8A), C11A(H11A), C14A(H14A), C15A(H15A), C5B(H5B),
 C6B(H6B), C7B(H7B), C8B(H8B), C11B(H11B), C14B(H14B), C15B(H15B), C5C(H5C),
 C6C(H6C), C7C(H7C), C8C(H8C), C11C(H11C), C14C(H14C), C15C(H15C)
;
_olex2_submission_special_instructions 'No special instructions were received'

loop_
_space_group_symop_operation_xyz
'x, y, z'
'-x, y+1/2, -z+1/2'
'-x, -y, -z'
'x, -y-1/2, z-1/2'

loop_
_atom_site_label
_atom_site_type_symbol
_atom_site_fract_x
_atom_site_fract_y
_atom_site_fract_z
_atom_site_U_iso_or_equiv
_atom_site_adp_type
_atom_site_occupancy
_atom_site_site_symmetry_order
_atom_site_calc_flag
_atom_site_refinement_flags_posn
_atom_site_refinement_flags_adp
_atom_site_refinement_flags_occupancy
_atom_site_disorder_assembly
_atom_site_disorder_group
Cl1 Cl 0.68407(3) 0.36214(11) 0.48357(4) 0.0282(2) Uani 1 1 d . . . . .
S1 S 0.63935(3) 0.21902(9) 0.36982(4) 0.02117(19) Uani 1 1 d . . . . .
O1 O 0.77776(10) 0.5909(3) 0.24890(12) 0.0292(6) Uani 1 1 d . . . . .
O2 O 0.60133(9) 0.3051(3) 0.37433(15) 0.0358(7) Uani 1 1 d . . . . .
O3 O 0.64854(11) 0.1173(3) 0.41333(15) 0.0385(8) Uani 1 1 d . . . . .
N1 N 0.77625(11) 0.3944(3) 0.16413(13) 0.0231(7) Uani 1 1 d . . . . .
N2 N 0.76031(11) 0.3727(3) 0.21835(13) 0.0215(6) Uani 1 1 d D . . . .
N3 N 0.63636(13) 0.1358(4) 0.31103(17) 0.0387(9) Uani 1 1 d D . . . .
C1 C 0.74110(14) 0.4073(5) 0.11733(18) 0.0304(9) Uani 1 1 d . . . . .
H1 H 0.718569 0.332008 0.121563 0.036 Uiso 1 1 calc R U . . .
C2 C 0.76756(15) 0.3781(5) 0.06438(18) 0.0368(10) Uani 1 1 d . . . . .
H2A H 0.748944 0.330797 0.034410 0.044 Uiso 1 1 calc R U . . .
H2B H 0.779535 0.465304 0.048590 0.044 Uiso 1 1 calc R U . . .
C3 C 0.80429(15) 0.2848(4) 0.08687(17) 0.0301(9) Uani 1 1 d . . . . .
C4 C 0.80716(13) 0.2952(4) 0.14610(16) 0.0228(7) Uani 1 1 d . . . . .
C5 C 0.83890(14) 0.2239(4) 0.17868(19) 0.0299(9) Uani 1 1 d . . . . .
H5 H 0.840315 0.231137 0.219106 0.036 Uiso 1 1 calc R U . . .
C6 C 0.86894(16) 0.1407(5) 0.1503(2) 0.0422(12) Uani 1 1 d . . . . .
H6 H 0.891147 0.090657 0.171830 0.051 Uiso 1 1 calc R U . . .
C7 C 0.86686(18) 0.1302(5) 0.0921(2) 0.0458(13) Uani 1 1 d . . . . .
H7 H 0.887748 0.073732 0.073664 0.055 Uiso 1 1 calc R U . . .
C8 C 0.83414(18) 0.2021(5) 0.0595(2) 0.0429(12) Uani 1 1 d . . . . .
H8 H 0.832534 0.193919 0.019102 0.051 Uiso 1 1 calc R U . . .
C9 C 0.76158(12) 0.4772(4) 0.25711(16) 0.0207(7) Uani 1 1 d . . . . .
C10 C 0.74176(11) 0.4417(3) 0.31257(15) 0.0170(7) Uani 1 1 d . . . . .
C11 C 0.70469(11) 0.3561(3) 0.31582(15) 0.0164(7) Uani 1 1 d . . . . .
H11 H 0.691517 0.316758 0.281974 0.020 Uiso 1 1 calc R U . . .
C12 C 0.68683(11) 0.3277(4) 0.36789(15) 0.0178(7) Uani 1 1 d . . . . .
C13 C 0.70622(12) 0.3874(4) 0.41753(15) 0.0201(7) Uani 1 1 d . . . . .
C14 C 0.74324(13) 0.4719(4) 0.41426(16) 0.0252(8) Uani 1 1 d . . . . .
H14 H 0.756579 0.510927 0.448061 0.030 Uiso 1 1 calc R U . . .
C15 C 0.76089(12) 0.4998(4) 0.36214(16) 0.0232(8) Uani 1 1 d . . . . .
H15 H 0.786115 0.558631 0.360156 0.028 Uiso 1 1 calc R U . . .
C16 C 0.71833(17) 0.5469(5) 0.1186(3) 0.0411(12) Uani 1 1 d . . . . .
H3A H 0.6252(16) 0.218(3) 0.2881(17) 0.050 Uiso 1 1 d D U . . .
H2 H 0.7501(16) 0.297(4) 0.225(2) 0.040(14) Uiso 1 1 d D . . . .
H3B H 0.6613(11) 0.071(4) 0.305(2) 0.050 Uiso 1 1 d D U . . .
H16A H 0.741(2) 0.628(7) 0.119(3) 0.08(2) Uiso 1 1 d . . . . .
H16B H 0.7029(19) 0.561(6) 0.153(2) 0.048(16) Uiso 1 1 d . . . . .
H16C H 0.697(2) 0.546(6) 0.085(2) 0.058(17) Uiso 1 1 d . . . . .
Cl1A Cl 0.43257(3) 0.66654(11) 0.48018(4) 0.0301(2) Uani 1 1 d . . . . .
S1A S 0.38183(3) 0.75576(10) 0.35875(4) 0.0243(2) Uani 1 1 d . . . . .
O1A O 0.52825(10) 0.3985(3) 0.25213(14) 0.0336(7) Uani 1 1 d . . . . .
O2A O 0.37056(10) 0.7657(4) 0.29834(14) 0.0455(9) Uani 1 1 d . . . . .
O3A O 0.35117(8) 0.6875(3) 0.39357(12) 0.0266(6) Uani 1 1 d . . . . .
N1A N 0.52537(11) 0.5896(3) 0.16460(14) 0.0239(7) Uani 1 1 d . . . . .
N2A N 0.51029(11) 0.6147(3) 0.21876(14) 0.0227(7) Uani 1 1 d D . . . .
N3A N 0.39093(14) 0.9063(4) 0.3822(2) 0.0504(12) Uani 1 1 d D . . . .
H3AA H 0.412046 0.952655 0.363347 0.050 Uiso 1 1 d DR U . . .
H3AB H 0.363715 0.961365 0.368517 0.050 Uiso 1 1 d DR U . . .
C1A C 0.48935(15) 0.5789(5) 0.11880(19) 0.0358(10) Uani 1 1 d . . . . .
H1A H 0.467733 0.656706 0.123239 0.043 Uiso 1 1 calc R U . . .
C2A C 0.51535(17) 0.6039(5) 0.06533(19) 0.0428(12) Uani 1 1 d . . . . .
H2AB H 0.526738 0.515261 0.050123 0.051 Uiso 1 1 calc R U . . .
H2AC H 0.496651 0.650420 0.035231 0.051 Uiso 1 1 calc R U . . .
C3A C 0.55287(17) 0.6969(5) 0.08628(18) 0.0369(11) Uani 1 1 d . . . . .
C4A C 0.55632(13) 0.6868(4) 0.14541(16) 0.0255(8) Uani 1 1 d . . . . .
C5A C 0.58862(14) 0.7583(5) 0.17720(19) 0.0324(9) Uani 1 1 d . . . . .
H5A H 0.590632 0.750907 0.217618 0.039 Uiso 1 1 calc R U . . .
C6A C 0.61823(18) 0.8418(5) 0.1484(2) 0.0471(13) Uani 1 1 d . . . . .
H6A H 0.640596 0.892068 0.169487 0.057 Uiso 1 1 calc R U . . .
C7A C 0.6154(2) 0.8520(5) 0.0896(2) 0.0523(15) Uani 1 1 d . . . . .
H7A H 0.635957 0.908307 0.070485 0.063 Uiso 1 1 calc R U . . .
C8A C 0.5823(2) 0.7798(5) 0.0581(2) 0.0497(14) Uani 1 1 d . . . . .
H8A H 0.580051 0.787694 0.017740 0.060 Uiso 1 1 calc R U . . .
C9A C 0.51179(13) 0.5131(4) 0.25902(17) 0.0240(8) Uani 1 1 d . . . . .
C10A C 0.49158(12) 0.5543(4) 0.31325(17) 0.0234(8) Uani 1 1 d . . . . .
C11A C 0.45239(12) 0.6304(4) 0.31335(17) 0.0249(8) Uani 1 1 d . . . . .
H11A H 0.438571 0.659419 0.278129 0.030 Uiso 1 1 calc R U . . .
C12A C 0.43323(12) 0.6646(4) 0.36374(16) 0.0226(8) Uani 1 1 d . . . . .
C13A C 0.45432(12) 0.6251(4) 0.41520(17) 0.0245(8) Uani 1 1 d . . . . .
C14A C 0.49372(13) 0.5496(4) 0.41547(18) 0.0279(9) Uani 1 1 d . . . . .
H14A H 0.508258 0.524079 0.450700 0.033 Uiso 1 1 calc R U . . .
C15A C 0.51174(13) 0.5118(4) 0.36481(17) 0.0259(8) Uani 1 1 d . . . . .
H15A H 0.537941 0.456752 0.365107 0.031 Uiso 1 1 calc R U . . .
C16A C 0.46519(19) 0.4422(6) 0.1216(3) 0.0485(14) Uani 1 1 d . . . . .
H2AA H 0.5013(16) 0.692(3) 0.226(2) 0.039(14) Uiso 1 1 d D . . . .
H16D H 0.486(2) 0.356(7) 0.121(3) 0.08(2) Uiso 1 1 d . . . . .
H16E H 0.445(2) 0.447(7) 0.088(3) 0.07(2) Uiso 1 1 d . . . . .
H16F H 0.4503(17) 0.431(5) 0.157(2) 0.038(15) Uiso 1 1 d . . . . .
Cl1B Cl 0.18122(3) 0.31191(11) 0.47793(4) 0.0278(2) Uani 1 1 d . . . . .
S1B S 0.13114(3) 0.23018(9) 0.35527(4) 0.01723(18) Uani 1 1 d . . . . .
O1B O 0.28137(10) 0.5871(3) 0.25531(12) 0.0288(6) Uani 1 1 d . . . . .
O2B O 0.10023(8) 0.2942(3) 0.39153(11) 0.0226(5) Uani 1 1 d . . . . .
O3B O 0.11976(9) 0.2255(3) 0.29485(11) 0.0303(6) Uani 1 1 d . . . . .
N1B N 0.27699(10) 0.4104(3) 0.16424(13) 0.0204(6) Uani 1 1 d . . . . .
N2B N 0.26004(11) 0.3794(3) 0.21716(13) 0.0201(6) Uani 1 1 d D . . . .
N3B N 0.14006(12) 0.0753(4) 0.37520(16) 0.0309(8) Uani 1 1 d D . . . .
C1B C 0.24248(13) 0.4229(4) 0.11683(17) 0.0273(8) Uani 1 1 d . . . . .
H1B H 0.221124 0.343665 0.119318 0.033 Uiso 1 1 calc R U . . .
C2B C 0.27001(15) 0.4027(5) 0.06397(18) 0.0323(9) Uani 1 1 d . . . . .
H2BB H 0.252263 0.357650 0.032583 0.039 Uiso 1 1 calc R U . . .
H2BC H 0.281606 0.492676 0.050346 0.039 Uiso 1 1 calc R U . . .
C3B C 0.30711(14) 0.3094(4) 0.08600(16) 0.0265(8) Uani 1 1 d . . . . .
C4B C 0.30902(12) 0.3147(4) 0.14529(15) 0.0209(7) Uani 1 1 d . . . . .
C5B C 0.33946(13) 0.2384(4) 0.17764(18) 0.0270(8) Uani 1 1 d . . . . .
H5B H 0.340068 0.242200 0.218133 0.032 Uiso 1 1 calc R U . . .
C6B C 0.36947(15) 0.1553(4) 0.1493(2) 0.0353(10) Uani 1 1 d . . . . .
H6B H 0.390876 0.101914 0.170767 0.042 Uiso 1 1 calc R U . . .
C7B C 0.36833(16) 0.1500(5) 0.0907(2) 0.0387(11) Uani 1 1 d . . . . .
H7B H 0.389061 0.093487 0.071955 0.046 Uiso 1 1 calc R U . . .
C8B C 0.33685(16) 0.2273(4) 0.05832(19) 0.0359(10) Uani 1 1 d . . . . .
H8B H 0.336013 0.223128 0.017832 0.043 Uiso 1 1 calc R U . . .
C9B C 0.26284(12) 0.4750(4) 0.25946(16) 0.0205(7) Uani 1 1 d . . . . .
C10B C 0.24164(12) 0.4320(3) 0.31270(15) 0.0184(7) Uani 1 1 d . . . . .
C11B C 0.20235(11) 0.3569(3) 0.31135(15) 0.0171(7) Uani 1 1 d . . . . .
H11B H 0.188862 0.329798 0.275683 0.020 Uiso 1 1 calc R U . . .
C12B C 0.18242(11) 0.3208(3) 0.36157(15) 0.0164(6) Uani 1 1 d . . . . .
C13B C 0.20340(12) 0.3580(4) 0.41354(15) 0.0208(7) Uani 1 1 d . . . . .
C14B C 0.24243(12) 0.4325(4) 0.41500(16) 0.0247(8) Uani 1 1 d . . . . .
H14B H 0.256485 0.457000 0.450662 0.030 Uiso 1 1 calc R U . . .
C15B C 0.26133(13) 0.4721(4) 0.36475(16) 0.0240(8) Uani 1 1 d . . . . .
H15B H 0.287682 0.526554 0.365915 0.029 Uiso 1 1 calc R U . . .
C16B C 0.21716(16) 0.5580(5) 0.1194(2) 0.0371(11) Uani 1 1 d . . . . .
H2BA H 0.2533(18) 0.301(4) 0.226(2) 0.052(17) Uiso 1 1 d D . . . .
H3BA H 0.1384(18) 0.081(6) 0.4177(3) 0.050 Uiso 1 1 d D U . . .
H3BB H 0.1611(12) 0.028(4) 0.3494(15) 0.050 Uiso 1 1 d D U . . .
H16G H 0.237(2) 0.642(6) 0.120(2) 0.060(17) Uiso 1 1 d . . . . .
H16H H 0.2046(18) 0.565(6) 0.154(2) 0.047(16) Uiso 1 1 d . . . . .
H16I H 0.196(2) 0.561(6) 0.084(3) 0.063(18) Uiso 1 1 d . . . . .
Cl1C Cl 0.06873(3) 0.16108(11) 0.01578(4) 0.0257(2) Uani 1 1 d . . . . .
S1C S 0.11233(3) 0.29804(9) 0.13270(4) 0.01804(18) Uani 1 1 d . . . . .
O1C O -0.02914(9) -0.0829(3) 0.24432(11) 0.0234(6) Uani 1 1 d . . . . .
O2C O 0.10543(10) 0.3985(3) 0.08805(12) 0.0318(7) Uani 1 1 d . . . . .
O3C O 0.15052(9) 0.2116(3) 0.13262(16) 0.0373(8) Uani 1 1 d . . . . .
N1C N -0.02744(10) 0.0996(3) 0.33318(12) 0.0187(6) Uani 1 1 d . . . . .
N2C N -0.00972(11) 0.1286(3) 0.28015(13) 0.0193(6) Uani 1 1 d D . . . .
N3C N 0.11216(11) 0.3851(4) 0.19119(14) 0.0255(7) Uani 1 1 d D . . . .
C1C C 0.00699(13) 0.0847(4) 0.38100(16) 0.0245(8) Uani 1 1 d . . . . .
H1C H 0.029193 0.161587 0.378470 0.029 Uiso 1 1 calc R U . . .
C2C C -0.02093(15) 0.1090(5) 0.43335(16) 0.0310(9) Uani 1 1 d . . . . .
H2CA H -0.033170 0.020293 0.447344 0.037 Uiso 1 1 calc R U . . .
H2CB H -0.003074 0.153896 0.464673 0.037 Uiso 1 1 calc R U . . .
C3C C -0.05738(14) 0.2039(4) 0.41085(16) 0.0253(8) Uani 1 1 d . . . . .
C4C C -0.05876(12) 0.1976(4) 0.35151(15) 0.0200(7) Uani 1 1 d . . . . .
C5C C -0.08868(13) 0.2747(4) 0.31840(18) 0.0273(8) Uani 1 1 d . . . . .
H5C H -0.088889 0.270520 0.277933 0.033 Uiso 1 1 calc R U . . .
C6C C -0.11875(16) 0.3595(5) 0.3462(2) 0.0373(10) Uani 1 1 d . . . . .
H6C H -0.139876 0.413213 0.324429 0.045 Uiso 1 1 calc R U . . .
C7C C -0.11784(17) 0.3653(5) 0.4051(2) 0.0405(12) Uani 1 1 d . . . . .
H7C H -0.138472 0.422889 0.423511 0.049 Uiso 1 1 calc R U . . .
C8C C -0.08688(16) 0.2875(4) 0.4380(2) 0.0372(11) Uani 1 1 d . . . . .
H8C H -0.086251 0.292310 0.478445 0.045 Uiso 1 1 calc R U . . .
C9C C -0.01135(12) 0.0304(4) 0.23890(15) 0.0173(7) Uani 1 1 d . . . . .
C10C C 0.00929(11) 0.0703(3) 0.18460(14) 0.0152(6) Uani 1 1 d . . . . .
C11C C 0.04618(11) 0.1561(3) 0.18305(14) 0.0138(6) Uani 1 1 d . . . . .
H11C H 0.058888 0.193459 0.217552 0.017 Uiso 1 1 calc R U . . .
C12C C 0.06475(10) 0.1881(3) 0.13155(14) 0.0141(6) Uani 1 1 d . . . . .
C13C C 0.04624(11) 0.1318(4) 0.08145(14) 0.0170(7) Uani 1 1 d . . . . .
C14C C 0.00892(13) 0.0472(4) 0.08274(15) 0.0226(8) Uani 1 1 d . . . . .
H14C H -0.004225 0.011331 0.048213 0.027 Uiso 1 1 calc R U . . .
C15C C -0.00909(12) 0.0151(4) 0.13427(15) 0.0201(7) Uani 1 1 d . . . . .
H15C H -0.034107 -0.044943 0.135207 0.024 Uiso 1 1 calc R U . . .
C16C C 0.03067(15) -0.0530(5) 0.3792(2) 0.0330(10) Uani 1 1 d . . . . .
H2C H -0.0003(15) 0.207(3) 0.276(2) 0.034(13) Uiso 1 1 d D . . . .
H3CA H 0.1206(15) 0.304(3) 0.2165(15) 0.040(14) Uiso 1 1 d D . . . .
H3CB H 0.0859(11) 0.449(4) 0.193(3) 0.08(2) Uiso 1 1 d D . . . .
H16J H 0.0434(16) -0.063(5) 0.343(2) 0.037(14) Uiso 1 1 d . . . . .
H16K H 0.009(2) -0.140(6) 0.380(2) 0.064(18) Uiso 1 1 d . . . . .
H16L H 0.0522(18) -0.056(5) 0.415(2) 0.046(15) Uiso 1 1 d . . . . .
O1W O 0.38656(18) 0.9925(5) 0.49348(19) 0.0710(13) Uani 1 1 d D . . . .
H1WA H 0.3881(19) 0.942(6) 0.4577(14) 0.080 Uiso 1 1 d D U . . .
H1WB H 0.3582(11) 0.984(7) 0.512(2) 0.080 Uiso 1 1 d D U . . .
O2W O 0.13122(16) -0.0091(4) 0.48798(16) 0.0595(12) Uani 1 1 d D . . . .
H2WA H 0.1081(13) 0.012(7) 0.514(2) 0.080 Uiso 1 1 d D U . . .
H2WB H 0.1575(11) 0.045(6) 0.499(3) 0.080 Uiso 1 1 d D U . . .

loop_
_atom_site_aniso_label
_atom_site_aniso_U_11
_atom_site_aniso_U_22
_atom_site_aniso_U_33
_atom_site_aniso_U_23
_atom_site_aniso_U_13
_atom_site_aniso_U_12
Cl1 0.0222(5) 0.0414(5) 0.0214(4) -0.0034(4) 0.0037(3) -0.0017(4)
S1 0.0136(4) 0.0189(4) 0.0312(5) -0.0034(3) 0.0032(3) -0.0023(3)
O1 0.0354(17) 0.0181(13) 0.0343(15) 0.0013(11) 0.0043(13) -0.0090(11)
O2 0.0149(13) 0.0244(14) 0.068(2) 0.0020(14) 0.0066(13) 0.0018(11)
O3 0.0350(18) 0.0271(15) 0.053(2) 0.0106(14) 0.0008(15) -0.0046(13)
N1 0.0260(17) 0.0239(15) 0.0196(15) 0.0047(12) 0.0021(13) -0.0036(13)
N2 0.0258(17) 0.0172(14) 0.0219(15) 0.0009(12) 0.0080(13) -0.0046(12)
N3 0.030(2) 0.047(2) 0.039(2) -0.0183(18) 0.0040(17) -0.0175(17)
C1 0.026(2) 0.035(2) 0.030(2) 0.0069(17) -0.0061(17) -0.0115(17)
C2 0.037(2) 0.048(3) 0.025(2) 0.0028(19) -0.0033(18) -0.019(2)
C3 0.037(2) 0.028(2) 0.0262(19) 0.0010(16) 0.0061(17) -0.0152(17)
C4 0.0263(19) 0.0197(17) 0.0230(17) 0.0013(14) 0.0070(15) -0.0097(14)
C5 0.028(2) 0.027(2) 0.036(2) 0.0033(17) 0.0090(17) -0.0046(16)
C6 0.036(3) 0.029(2) 0.063(3) 0.007(2) 0.020(2) 0.0020(19)
C7 0.054(3) 0.028(2) 0.058(3) -0.002(2) 0.036(3) -0.002(2)
C8 0.057(3) 0.038(3) 0.036(2) -0.010(2) 0.024(2) -0.020(2)
C9 0.0207(18) 0.0165(16) 0.0250(18) 0.0013(13) 0.0005(14) -0.0009(13)
C10 0.0143(16) 0.0147(15) 0.0220(17) -0.0028(13) 0.0011(13) 0.0011(12)
C11 0.0130(16) 0.0141(15) 0.0219(17) -0.0031(12) -0.0026(13) 0.0023(12)
C12 0.0131(16) 0.0159(15) 0.0244(17) -0.0007(13) -0.0010(13) 0.0030(12)
C13 0.0143(16) 0.0257(18) 0.0204(17) -0.0022(14) 0.0035(13) 0.0017(13)
C14 0.0208(19) 0.034(2) 0.0207(18) -0.0089(15) 0.0001(15) -0.0027(15)
C15 0.0183(18) 0.0232(18) 0.028(2) -0.0073(15) 0.0021(15) -0.0058(14)
C16 0.027(2) 0.042(3) 0.053(3) 0.013(2) -0.011(2) -0.004(2)
Cl1A 0.0208(5) 0.0414(6) 0.0279(5) 0.0059(4) -0.0015(4) 0.0031(4)
S1A 0.0120(4) 0.0272(5) 0.0334(5) 0.0087(4) -0.0020(3) 0.0017(3)
O1A 0.0337(17) 0.0202(14) 0.0468(18) 0.0034(13) 0.0018(14) 0.0033(12)
O2A 0.0216(15) 0.079(3) 0.0356(17) 0.0175(17) -0.0037(13) 0.0068(16)
O3A 0.0114(12) 0.0290(14) 0.0398(16) 0.0019(12) 0.0045(11) -0.0008(10)
N1A 0.0221(17) 0.0256(16) 0.0239(16) -0.0063(13) -0.0011(13) 0.0036(13)
N2A 0.0234(17) 0.0164(15) 0.0285(17) -0.0032(13) 0.0038(13) 0.0022(12)
N3A 0.031(2) 0.0205(17) 0.098(4) 0.002(2) -0.019(2) -0.0034(15)
C1A 0.031(2) 0.038(2) 0.037(2) -0.0120(19) -0.0127(19) 0.0137(18)
C2A 0.047(3) 0.053(3) 0.028(2) -0.010(2) -0.010(2) 0.025(2)
C3A 0.047(3) 0.038(2) 0.026(2) 0.0010(18) 0.0072(19) 0.023(2)
C4A 0.027(2) 0.0247(18) 0.0250(18) -0.0027(15) 0.0053(15) 0.0119(15)
C5A 0.029(2) 0.033(2) 0.035(2) -0.0054(18) 0.0097(18) -0.0010(17)
C6A 0.041(3) 0.037(3) 0.066(4) -0.008(2) 0.025(3) -0.005(2)
C7A 0.068(4) 0.037(3) 0.055(3) 0.003(2) 0.039(3) 0.006(3)
C8A 0.073(4) 0.043(3) 0.036(3) 0.005(2) 0.026(3) 0.027(3)
C9A 0.0186(18) 0.0190(17) 0.034(2) 0.0018(15) -0.0019(15) -0.0022(14)
C10A 0.0160(18) 0.0193(17) 0.035(2) 0.0075(15) 0.0016(15) -0.0031(13)
C11A 0.0153(18) 0.0296(19) 0.029(2) 0.0099(16) -0.0023(15) -0.0019(14)
C12A 0.0112(16) 0.0272(18) 0.0292(19) 0.0117(15) -0.0007(14) 0.0006(13)
C13A 0.0166(18) 0.0275(19) 0.030(2) 0.0089(15) 0.0013(15) 0.0004(14)
C14A 0.0170(18) 0.035(2) 0.032(2) 0.0164(17) -0.0022(15) 0.0016(15)
C15A 0.0183(18) 0.0255(19) 0.034(2) 0.0135(16) -0.0002(16) 0.0038(14)
C16A 0.035(3) 0.042(3) 0.066(4) -0.016(3) -0.022(3) 0.005(2)
Cl1B 0.0204(4) 0.0452(6) 0.0179(4) -0.0027(4) 0.0007(3) -0.0021(4)
S1B 0.0120(4) 0.0191(4) 0.0207(4) -0.0032(3) 0.0010(3) -0.0012(3)
O1B 0.0301(16) 0.0196(13) 0.0371(16) -0.0021(12) 0.0070(12) -0.0066(11)
O2B 0.0118(12) 0.0247(13) 0.0317(14) -0.0049(11) 0.0058(10) -0.0005(10)
O3B 0.0199(14) 0.0470(18) 0.0236(14) -0.0038(12) -0.0010(11) -0.0056(12)
N1B 0.0168(15) 0.0231(15) 0.0217(15) 0.0031(12) 0.0035(12) -0.0018(12)
N2B 0.0231(16) 0.0166(14) 0.0213(15) 0.0006(12) 0.0091(12) -0.0036(12)
N3B 0.033(2) 0.0205(16) 0.039(2) 0.0005(15) -0.0034(16) 0.0019(14)
C1B 0.0206(19) 0.030(2) 0.031(2) 0.0043(16) -0.0029(16) -0.0083(15)
C2B 0.033(2) 0.038(2) 0.026(2) 0.0045(17) -0.0038(17) -0.0148(18)
C3B 0.033(2) 0.0248(19) 0.0228(18) 0.0002(15) 0.0071(16) -0.0124(16)
C4B 0.0229(19) 0.0185(16) 0.0219(17) -0.0013(13) 0.0067(14) -0.0057(13)
C5B 0.024(2) 0.029(2) 0.029(2) -0.0006(16) 0.0084(16) 0.0004(15)
C6B 0.028(2) 0.026(2) 0.053(3) 0.0001(19) 0.014(2) 0.0023(17)
C7B 0.040(3) 0.028(2) 0.050(3) -0.008(2) 0.025(2) -0.0014(18)
C8B 0.048(3) 0.030(2) 0.031(2) -0.0069(17) 0.020(2) -0.0143(19)
C9B 0.0167(17) 0.0185(16) 0.0267(19) -0.0005(14) 0.0045(14) 0.0016(13)
C10B 0.0155(17) 0.0147(15) 0.0252(18) -0.0043(13) 0.0050(14) 0.0012(12)
C11B 0.0136(16) 0.0177(16) 0.0199(16) -0.0033(13) 0.0015(13) 0.0035(12)
C12B 0.0122(15) 0.0168(15) 0.0202(16) -0.0055(13) -0.0011(12) 0.0010(12)
C13B 0.0172(17) 0.0258(18) 0.0197(17) -0.0055(14) 0.0035(14) 0.0019(14)
C14B 0.0176(18) 0.034(2) 0.0229(18) -0.0117(15) -0.0003(14) -0.0012(15)
C15B 0.0182(18) 0.0255(18) 0.029(2) -0.0092(15) 0.0038(15) -0.0058(14)
C16B 0.023(2) 0.034(2) 0.054(3) 0.008(2) -0.010(2) -0.0045(18)
Cl1C 0.0239(5) 0.0391(5) 0.0144(4) -0.0031(4) 0.0059(3) -0.0056(4)
S1C 0.0119(4) 0.0199(4) 0.0228(4) -0.0018(3) 0.0056(3) -0.0029(3)
O1C 0.0293(15) 0.0185(12) 0.0230(13) -0.0024(10) 0.0080(11) -0.0081(10)
O2C 0.0375(17) 0.0250(14) 0.0336(16) 0.0082(12) 0.0067(13) -0.0069(12)
O3C 0.0107(13) 0.0242(14) 0.078(2) 0.0010(15) 0.0106(14) 0.0012(10)
N1C 0.0188(15) 0.0222(15) 0.0155(14) 0.0000(11) 0.0054(11) -0.0037(11)
N2C 0.0232(16) 0.0156(14) 0.0198(15) -0.0007(11) 0.0085(12) -0.0048(12)
N3C 0.0218(17) 0.0306(17) 0.0240(16) -0.0052(13) 0.0006(13) -0.0080(14)
C1C 0.0217(19) 0.0284(19) 0.0231(18) 0.0044(15) -0.0024(15) -0.0106(15)
C2C 0.038(2) 0.037(2) 0.0177(18) 0.0021(16) 0.0047(16) -0.0144(18)
C3C 0.034(2) 0.0230(18) 0.0199(17) -0.0053(14) 0.0101(15) -0.0134(15)
C4C 0.0212(18) 0.0173(16) 0.0223(17) -0.0033(13) 0.0088(14) -0.0082(13)
C5C 0.026(2) 0.0246(19) 0.032(2) -0.0021(16) 0.0089(16) -0.0033(15)
C6C 0.033(2) 0.026(2) 0.054(3) -0.002(2) 0.013(2) 0.0000(17)
C7C 0.043(3) 0.025(2) 0.056(3) -0.009(2) 0.031(2) -0.0032(19)
C8C 0.050(3) 0.029(2) 0.034(2) -0.0090(18) 0.024(2) -0.017(2)
C9C 0.0168(17) 0.0177(15) 0.0175(16) -0.0005(12) 0.0034(13) -0.0010(12)
C10C 0.0149(16) 0.0138(14) 0.0172(15) -0.0008(12) 0.0050(12) 0.0007(12)
C11C 0.0113(15) 0.0144(14) 0.0157(15) -0.0001(12) 0.0017(12) -0.0001(11)
C12C 0.0086(14) 0.0154(15) 0.0184(15) -0.0015(12) 0.0020(12) 0.0000(11)
C13C 0.0159(16) 0.0234(17) 0.0121(15) -0.0024(12) 0.0042(12) -0.0007(13)
C14C 0.0212(19) 0.0306(19) 0.0160(16) -0.0087(14) 0.0022(14) -0.0049(15)
C15C 0.0182(18) 0.0213(17) 0.0209(17) -0.0066(13) 0.0029(14) -0.0066(13)
C16C 0.024(2) 0.034(2) 0.040(3) 0.0056(19) -0.0041(19) -0.0051(17)
O1W 0.110(4) 0.048(2) 0.058(3) -0.002(2) 0.032(3) -0.008(2)
O2W 0.099(4) 0.038(2) 0.044(2) -0.0027(16) 0.029(2) 0.003(2)

loop_
_atom_type_symbol
_atom_type_description
_atom_type_scat_dispersion_real
_atom_type_scat_dispersion_imag
_atom_type_scat_source
C C 0.0033 0.0016 'International Tables Vol C Tables 4.2.6.8 and 6.1.1.4'
H H 0.0000 0.0000 'International Tables Vol C Tables 4.2.6.8 and 6.1.1.4'
Cl Cl 0.1484 0.1585 'International Tables Vol C Tables 4.2.6.8 and 6.1.1.4'
N N 0.0061 0.0033 'International Tables Vol C Tables 4.2.6.8 and 6.1.1.4'
O O 0.0106 0.0060 'International Tables Vol C Tables 4.2.6.8 and 6.1.1.4'
S S 0.1246 0.1234 'International Tables Vol C Tables 4.2.6.8 and 6.1.1.4'

loop_
_geom_angle_atom_site_label_1
_geom_angle_atom_site_label_2
_geom_angle_atom_site_label_3
_geom_angle
_geom_angle_site_symmetry_1
_geom_angle_site_symmetry_3
_geom_angle_publ_flag
O2 S1 O3 118.4(2) . . ?
O2 S1 N3 110.0(2) . . ?
O2 S1 C12 108.27(17) . . ?
O3 S1 N3 106.1(2) . . ?
O3 S1 C12 106.83(18) . . ?
N3 S1 C12 106.70(18) . . ?
N2 N1 C1 114.8(3) . . ?
N2 N1 C4 115.5(3) . . ?
C4 N1 C1 106.9(3) . . ?
N1 N2 H2 118(4) . . ?
C9 N2 N1 120.0(3) . . ?
C9 N2 H2 122(4) . . ?
S1 N3 H3A 94(3) . . ?
S1 N3 H3B 116(3) . . ?
H3A N3 H3B 130(4) . . ?
N1 C1 H1 109.2 . . ?
N1 C1 C2 101.7(3) . . ?
N1 C1 C16 111.5(4) . . ?
C2 C1 H1 109.2 . . ?
C16 C1 H1 109.2 . . ?
C16 C1 C2 115.7(4) . . ?
C1 C2 H2A 111.1 . . ?
C1 C2 H2B 111.1 . . ?
H2A C2 H2B 109.1 . . ?
C3 C2 C1 103.1(3) . . ?
C3 C2 H2A 111.1 . . ?
C3 C2 H2B 111.1 . . ?
C4 C3 C2 108.6(4) . . ?
C8 C3 C2 131.7(4) . . ?
C8 C3 C4 119.6(4) . . ?
C3 C4 N1 109.6(4) . . ?
C5 C4 N1 128.3(4) . . ?
C5 C4 C3 121.9(4) . . ?
C4 C5 H5 121.1 . . ?
C4 C5 C6 117.9(4) . . ?
C6 C5 H5 121.1 . . ?
C5 C6 H6 119.5 . . ?
C7 C6 C5 121.0(5) . . ?
C7 C6 H6 119.5 . . ?
C6 C7 H7 119.7 . . ?
C6 C7 C8 120.5(4) . . ?
C8 C7 H7 119.7 . . ?
C3 C8 C7 119.1(4) . . ?
C3 C8 H8 120.5 . . ?
C7 C8 H8 120.5 . . ?
O1 C9 N2 124.0(4) . . ?
O1 C9 C10 121.5(3) . . ?
N2 C9 C10 114.5(3) . . ?
C11 C10 C9 122.4(3) . . ?
C15 C10 C9 118.0(3) . . ?
C15 C10 C11 119.6(3) . . ?
C10 C11 H11 119.7 . . ?
C12 C11 C10 120.6(3) . . ?
C12 C11 H11 119.7 . . ?
C11 C12 S1 119.0(3) . . ?
C11 C12 C13 119.3(3) . . ?
C13 C12 S1 121.7(3) . . ?
C12 C13 Cl1 121.5(3) . . ?
C14 C13 Cl1 118.4(3) . . ?
C14 C13 C12 120.0(3) . . ?
C13 C14 H14 119.8 . . ?
C15 C14 C13 120.4(3) . . ?
C15 C14 H14 119.8 . . ?
C10 C15 H15 120.0 . . ?
C14 C15 C10 120.0(3) . . ?
C14 C15 H15 120.0 . . ?
C1 C16 H16A 112(4) . . ?
C1 C16 H16B 113(3) . . ?
C1 C16 H16C 105(3) . . ?
H16A C16 H16B 104(5) . . ?
H16A C16 H16C 114(5) . . ?
H16B C16 H16C 110(5) . . ?
O2A S1A N3A 108.2(2) . . ?
O2A S1A C12A 105.21(19) . . ?
O3A S1A O2A 117.64(19) . . ?
O3A S1A N3A 109.4(2) . . ?
O3A S1A C12A 108.81(17) . . ?
N3A S1A C12A 107.0(2) . . ?
N2A N1A C1A 114.3(3) . . ?
N2A N1A C4A 115.2(3) . . ?
C4A N1A C1A 106.6(3) . . ?
N1A N2A H2AA 119(4) . . ?
C9A N2A N1A 120.6(3) . . ?
C9A N2A H2AA 120(4) . . ?
S1A N3A H3AA 113.4 . . ?
S1A N3A H3AB 104.1 . . ?
H3AA N3A H3AB 99.5 . . ?
N1A C1A H1A 109.2 . . ?
N1A C1A C2A 101.3(4) . . ?
N1A C1A C16A 111.5(4) . . ?
C2A C1A H1A 109.2 . . ?
C16A C1A H1A 109.2 . . ?
C16A C1A C2A 116.1(4) . . ?
C1A C2A H2AB 111.1 . . ?
C1A C2A H2AC 111.1 . . ?
H2AB C2A H2AC 109.1 . . ?
C3A C2A C1A 103.3(4) . . ?
C3A C2A H2AB 111.1 . . ?
C3A C2A H2AC 111.1 . . ?
C4A C3A C2A 107.8(4) . . ?
C8A C3A C2A 132.4(4) . . ?
C8A C3A C4A 119.8(5) . . ?
C3A C4A N1A 110.2(4) . . ?
C5A C4A N1A 128.1(4) . . ?
C5A C4A C3A 121.5(4) . . ?
C4A C5A H5A 120.9 . . ?
C4A C5A C6A 118.3(4) . . ?
C6A C5A H5A 120.9 . . ?
C5A C6A H6A 119.6 . . ?
C7A C6A C5A 120.8(5) . . ?
C7A C6A H6A 119.6 . . ?
C6A C7A H7A 119.9 . . ?
C6A C7A C8A 120.1(5) . . ?
C8A C7A H7A 119.9 . . ?
C3A C8A C7A 119.5(5) . . ?
C3A C8A H8A 120.3 . . ?
C7A C8A H8A 120.3 . . ?
O1A C9A N2A 123.8(4) . . ?
O1A C9A C10A 122.4(4) . . ?
N2A C9A C10A 113.7(3) . . ?
C11A C10A C9A 121.5(4) . . ?
C11A C10A C15A 119.4(4) . . ?
C15A C10A C9A 119.1(3) . . ?
C10A C11A H11A 119.5 . . ?
C12A C11A C10A 121.1(4) . . ?
C12A C11A H11A 119.5 . . ?
C11A C12A S1A 117.3(3) . . ?
C11A C12A C13A 119.1(3) . . ?
C13A C12A S1A 123.6(3) . . ?
C12A C13A Cl1A 121.6(3) . . ?
C14A C13A Cl1A 118.2(3) . . ?
C14A C13A C12A 120.2(4) . . ?
C13A C14A H14A 119.9 . . ?
C15A C14A C13A 120.2(4) . . ?
C15A C14A H14A 119.9 . . ?
C10A C15A H15A 120.0 . . ?
C14A C15A C10A 120.0(4) . . ?
C14A C15A H15A 120.0 . . ?
C1A C16A H16D 114(4) . . ?
C1A C16A H16E 102(4) . . ?
C1A C16A H16F 112(3) . . ?
H16D C16A H16E 112(5) . . ?
H16D C16A H16F 104(5) . . ?
H16E C16A H16F 114(5) . . ?
O2B S1B O3B 117.76(17) . . ?
O2B S1B N3B 109.63(19) . . ?
O2B S1B C12B 109.16(15) . . ?
O3B S1B N3B 106.91(19) . . ?
O3B S1B C12B 105.34(17) . . ?
N3B S1B C12B 107.54(18) . . ?
N2B N1B C1B 114.1(3) . . ?
N2B N1B C4B 115.0(3) . . ?
C4B N1B C1B 106.2(3) . . ?
N1B N2B H2BA 122(4) . . ?
C9B N2B N1B 119.7(3) . . ?
C9B N2B H2BA 117(4) . . ?
S1B N3B H3BA 103(3) . . ?
S1B N3B H3BB 111(3) . . ?
H3BA N3B H3BB 133(4) . . ?
N1B C1B H1B 108.9 . . ?
N1B C1B C2B 102.0(3) . . ?
N1B C1B C16B 112.1(4) . . ?
C2B C1B H1B 108.9 . . ?
C16B C1B H1B 108.9 . . ?
C16B C1B C2B 115.7(4) . . ?
C1B C2B H2BB 111.3 . . ?
C1B C2B H2BC 111.3 . . ?
H2BB C2B H2BC 109.2 . . ?
C3B C2B C1B 102.6(3) . . ?
C3B C2B H2BB 111.3 . . ?
C3B C2B H2BC 111.3 . . ?
C4B C3B C2B 108.5(4) . . ?
C8B C3B C2B 131.9(4) . . ?
C8B C3B C4B 119.6(4) . . ?
C3B C4B N1B 109.8(3) . . ?
C5B C4B N1B 128.2(3) . . ?
C5B C4B C3B 121.9(4) . . ?
C4B C5B H5B 120.9 . . ?
C4B C5B C6B 118.2(4) . . ?
C6B C5B H5B 120.9 . . ?
C5B C6B H6B 119.7 . . ?
C7B C6B C5B 120.6(4) . . ?
C7B C6B H6B 119.7 . . ?
C6B C7B H7B 119.7 . . ?
C6B C7B C8B 120.5(4) . . ?
C8B C7B H7B 119.7 . . ?
C3B C8B C7B 119.1(4) . . ?
C3B C8B H8B 120.4 . . ?
C7B C8B H8B 120.4 . . ?
O1B C9B N2B 123.7(4) . . ?
O1B C9B C10B 121.9(3) . . ?
N2B C9B C10B 114.4(3) . . ?
C11B C10B C9B 121.6(3) . . ?
C11B C10B C15B 119.7(3) . . ?
C15B C10B C9B 118.6(3) . . ?
C10B C11B H11B 119.6 . . ?
C10B C11B C12B 120.8(3) . . ?
C12B C11B H11B 119.6 . . ?
C11B C12B S1B 117.4(3) . . ?
C11B C12B C13B 118.7(3) . . ?
C13B C12B S1B 123.9(3) . . ?
C12B C13B Cl1B 121.2(3) . . ?
C14B C13B Cl1B 118.2(3) . . ?
C14B C13B C12B 120.6(3) . . ?
C13B C14B H14B 119.8 . . ?
C13B C14B C15B 120.4(3) . . ?
C15B C14B H14B 119.8 . . ?
C10B C15B H15B 120.1 . . ?
C14B C15B C10B 119.8(3) . . ?
C14B C15B H15B 120.1 . . ?
C1B C16B H16G 113(3) . . ?
C1B C16B H16H 109(3) . . ?
C1B C16B H16I 107(3) . . ?
H16G C16B H16H 102(5) . . ?
H16G C16B H16I 110(5) . . ?
H16H C16B H16I 117(5) . . ?
O2C S1C N3C 105.56(18) . . ?
O2C S1C C12C 107.35(17) . . ?
O3C S1C O2C 118.94(19) . . ?
O3C S1C N3C 109.8(2) . . ?
O3C S1C C12C 107.82(16) . . ?
N3C S1C C12C 106.73(16) . . ?
N2C N1C C1C 113.8(3) . . ?
N2C N1C C4C 115.0(3) . . ?
C4C N1C C1C 106.5(3) . . ?
N1C N2C H2C 117(3) . . ?
C9C N2C N1C 119.5(3) . . ?
C9C N2C H2C 124(3) . . ?
S1C N3C H3CA 95(2) . . ?
S1C N3C H3CB 112(4) . . ?
H3CA N3C H3CB 129(4) . . ?
N1C C1C H1C 109.1 . . ?
N1C C1C C2C 101.4(3) . . ?
N1C C1C C16C 112.1(3) . . ?
C2C C1C H1C 109.1 . . ?
C16C C1C H1C 109.1 . . ?
C16C C1C C2C 115.7(4) . . ?
C1C C2C H2CA 111.1 . . ?
C1C C2C H2CB 111.1 . . ?
H2CA C2C H2CB 109.1 . . ?
C3C C2C C1C 103.2(3) . . ?
C3C C2C H2CA 111.1 . . ?
C3C C2C H2CB 111.1 . . ?
C4C C3C C2C 108.2(3) . . ?
C8C C3C C2C 131.9(4) . . ?
C8C C3C C4C 119.8(4) . . ?
C3C C4C N1C 110.1(3) . . ?
C5C C4C N1C 127.9(3) . . ?
C5C C4C C3C 121.9(4) . . ?
C4C C5C H5C 121.0 . . ?
C4C C5C C6C 118.1(4) . . ?
C6C C5C H5C 121.0 . . ?
C5C C6C H6C 119.8 . . ?
C7C C6C C5C 120.3(5) . . ?
C7C C6C H6C 119.8 . . ?
C6C C7C H7C 119.6 . . ?
C6C C7C C8C 120.8(4) . . ?
C8C C7C H7C 119.6 . . ?
C3C C8C C7C 119.1(4) . . ?
C3C C8C H8C 120.5 . . ?
C7C C8C H8C 120.5 . . ?
O1C C9C N2C 123.3(3) . . ?
O1C C9C C10C 121.3(3) . . ?
N2C C9C C10C 115.4(3) . . ?
C11C C10C C9C 122.7(3) . . ?
C11C C10C C15C 119.7(3) . . ?
C15C C10C C9C 117.6(3) . . ?
C10C C11C H11C 119.7 . . ?
C10C C11C C12C 120.7(3) . . ?
C12C C11C H11C 119.7 . . ?
C11C C12C S1C 118.3(2) . . ?
C13C C12C S1C 122.5(3) . . ?
C13C C12C C11C 119.2(3) . . ?
C12C C13C Cl1C 122.1(3) . . ?
C12C C13C C14C 120.3(3) . . ?
C14C C13C Cl1C 117.6(3) . . ?
C13C C14C H14C 120.0 . . ?
C15C C14C C13C 120.0(3) . . ?
C15C C14C H14C 120.0 . . ?
C10C C15C H15C 119.9 . . ?
C14C C15C C10C 120.1(3) . . ?
C14C C15C H15C 119.9 . . ?
C1C C16C H16J 109(3) . . ?
C1C C16C H16K 114(3) . . ?
C1C C16C H16L 106(3) . . ?
H16J C16C H16K 102(4) . . ?
H16J C16C H16L 117(4) . . ?
H16K C16C H16L 109(4) . . ?
H1WA O1W H1WB 114(4) . . ?
H2WA O2W H2WB 108(3) . . ?

loop_
_geom_bond_atom_site_label_1
_geom_bond_atom_site_label_2
_geom_bond_distance
_geom_bond_site_symmetry_2
_geom_bond_publ_flag
Cl1 C13 1.732(4) . ?
S1 O2 1.421(3) . ?
S1 O3 1.431(3) . ?
S1 N3 1.593(4) . ?
S1 C12 1.774(4) . ?
O1 C9 1.214(4) . ?
N1 N2 1.396(4) . ?
N1 C1 1.496(5) . ?
N1 C4 1.411(5) . ?
N2 C9 1.354(5) . ?
N2 H2 0.81(3) . ?
N3 H3A 1.0034(19) . ?
N3 H3B 0.991(4) . ?
C1 H1 1.0000 . ?
C1 C2 1.532(6) . ?
C1 C16 1.507(7) . ?
C2 H2A 0.9900 . ?
C2 H2B 0.9900 . ?
C2 C3 1.502(7) . ?
C3 C4 1.392(5) . ?
C3 C8 1.380(6) . ?
C4 C5 1.379(6) . ?
C5 H5 0.9500 . ?
C5 C6 1.398(6) . ?
C6 H6 0.9500 . ?
C6 C7 1.368(7) . ?
C7 H7 0.9500 . ?
C7 C8 1.403(8) . ?
C8 H8 0.9500 . ?
C9 C10 1.495(5) . ?
C10 C11 1.392(5) . ?
C10 C15 1.391(5) . ?
C11 H11 0.9500 . ?
C11 C12 1.384(5) . ?
C12 C13 1.401(5) . ?
C13 C14 1.384(5) . ?
C14 H14 0.9500 . ?
C14 C15 1.382(5) . ?
C15 H15 0.9500 . ?
C16 H16A 1.03(7) . ?
C16 H16B 0.95(6) . ?
C16 H16C 1.00(6) . ?
Cl1A C13A 1.733(4) . ?
S1A O2A 1.445(3) . ?
S1A O3A 1.421(3) . ?
S1A N3A 1.567(4) . ?
S1A C12A 1.778(4) . ?
O1A C9A 1.222(5) . ?
N1A N2A 1.390(4) . ?
N1A C1A 1.496(5) . ?
N1A C4A 1.408(5) . ?
N2A C9A 1.357(5) . ?
N2A H2AA 0.81(3) . ?
N3A H3AA 0.9076 . ?
N3A H3AB 1.0153 . ?
C1A H1A 1.0000 . ?
C1A C2A 1.528(7) . ?
C1A C16A 1.504(7) . ?
C2A H2AB 0.9900 . ?
C2A H2AC 0.9900 . ?
C2A C3A 1.506(7) . ?
C3A C4A 1.390(6) . ?
C3A C8A 1.382(7) . ?
C4A C5A 1.382(6) . ?
C5A H5A 0.9500 . ?
C5A C6A 1.396(6) . ?
C6A H6A 0.9500 . ?
C6A C7A 1.383(8) . ?
C7A H7A 0.9500 . ?
C7A C8A 1.397(9) . ?
C8A H8A 0.9500 . ?
C9A C10A 1.488(6) . ?
C10A C11A 1.389(5) . ?
C10A C15A 1.390(5) . ?
C11A H11A 0.9500 . ?
C11A C12A 1.379(6) . ?
C12A C13A 1.392(5) . ?
C13A C14A 1.391(5) . ?
C14A H14A 0.9500 . ?
C14A C15A 1.378(6) . ?
C15A H15A 0.9500 . ?
C16A H16D 1.03(7) . ?
C16A H16E 0.98(6) . ?
C16A H16F 0.96(5) . ?
Cl1B C13B 1.737(4) . ?
S1B O2B 1.429(3) . ?
S1B O3B 1.444(3) . ?
S1B N3B 1.578(3) . ?
S1B C12B 1.774(3) . ?
O1B C9B 1.219(4) . ?
N1B N2B 1.396(4) . ?
N1B C1B 1.493(5) . ?
N1B C4B 1.419(5) . ?
N2B C9B 1.351(5) . ?
N2B H2BA 0.81(3) . ?
N3B H3BA 1.0034(19) . ?
N3B H3BB 1.0035(19) . ?
C1B H1B 1.0000 . ?
C1B C2B 1.535(6) . ?
C1B C16B 1.508(6) . ?
C2B H2BB 0.9900 . ?
C2B H2BC 0.9900 . ?
C2B C3B 1.507(6) . ?
C3B C4B 1.390(5) . ?
C3B C8B 1.378(6) . ?
C4B C5B 1.375(5) . ?
C5B H5B 0.9500 . ?
C5B C6B 1.397(5) . ?
C6B H6B 0.9500 . ?
C6B C7B 1.376(7) . ?
C7B H7B 0.9500 . ?
C7B C8B 1.400(7) . ?
C8B H8B 0.9500 . ?
C9B C10B 1.487(5) . ?
C10B C11B 1.386(5) . ?
C10B C15B 1.388(5) . ?
C11B H11B 0.9500 . ?
C11B C12B 1.391(5) . ?
C12B C13B 1.394(5) . ?
C13B C14B 1.376(5) . ?
C14B H14B 0.9500 . ?
C14B C15B 1.386(5) . ?
C15B H15B 0.9500 . ?
C16B H16G 1.01(6) . ?
C16B H16H 0.92(5) . ?
C16B H16I 1.02(6) . ?
Cl1C C13C 1.734(3) . ?
S1C O2C 1.432(3) . ?
S1C O3C 1.419(3) . ?
S1C N3C 1.607(3) . ?
S1C C12C 1.780(3) . ?
O1C C9C 1.222(4) . ?
N1C N2C 1.404(4) . ?
N1C C1C 1.500(5) . ?
N1C C4C 1.414(5) . ?
N2C C9C 1.351(4) . ?
N2C H2C 0.81(3) . ?
N3C H3CA 1.0034(19) . ?
N3C H3CB 1.0035(19) . ?
C1C H1C 1.0000 . ?
C1C C2C 1.537(5) . ?
C1C C16C 1.504(6) . ?
C2C H2CA 0.9900 . ?
C2C H2CB 0.9900 . ?
C2C C3C 1.505(6) . ?
C3C C4C 1.392(5) . ?
C3C C8C 1.375(6) . ?
C4C C5C 1.379(6) . ?
C5C H5C 0.9500 . ?
C5C C6C 1.401(6) . ?
C6C H6C 0.9500 . ?
C6C C7C 1.383(7) . ?
C7C H7C 0.9500 . ?
C7C C8C 1.400(7) . ?
C8C H8C 0.9500 . ?
C9C C10C 1.493(5) . ?
C10C C11C 1.386(4) . ?
C10C C15C 1.387(5) . ?
C11C H11C 0.9500 . ?
C11C C12C 1.389(4) . ?
C12C C13C 1.388(5) . ?
C13C C14C 1.389(5) . ?
C14C H14C 0.9500 . ?
C14C C15C 1.382(5) . ?
C15C H15C 0.9500 . ?
C16C H16J 0.96(5) . ?
C16C H16K 1.06(6) . ?
C16C H16L 1.03(5) . ?
O1W H1WA 0.976(10) . ?
O1W H1WB 0.975(10) . ?
O2W H2WA 0.974(10) . ?
O2W H2WB 0.974(10) . ?

loop_
_geom_hbond_atom_site_label_D
_geom_hbond_atom_site_label_H
_geom_hbond_atom_site_label_A
_geom_hbond_distance_DH
_geom_hbond_distance_HA
_geom_hbond_distance_DA
_geom_hbond_angle_DHA
_geom_hbond_site_symmetry_A
_geom_hbond_publ_flag
N3 H3A O2A 1.0034(19) 2.09(4) 2.852(6) 131(4) 2_645 yes
N2 H2 O1B 0.81(3) 2.28(3) 3.090(4) 178(5) 2_645 yes
N3 H3B O1B 0.991(4) 2.28(4) 3.023(5) 131(4) 2_645 yes
N2A H2AA O1A 0.81(3) 2.24(3) 3.051(4) 176(5) 2_655 yes
N3B H3BA O2W 1.0034(19) 1.88(3) 2.791(5) 149(5) . yes
N2C H2C O1C 0.81(3) 2.27(3) 3.072(4) 174(5) 2 yes
N3C H3CA O3B 1.0034(19) 1.99(2) 2.875(4) 146(4) . yes
N3C H3CB O1C 1.0035(19) 2.33(5) 2.998(4) 123(4) 2 yes
O1W H1WA N3A 0.976(10) 1.81(2) 2.748(7) 161(6) . yes
O1W H1WB O3 0.975(10) 2.03(6) 2.687(5) 123(5) 3_666 yes
O2W H2WA O2C 0.974(10) 1.94(4) 2.722(4) 136(4) 4_566 yes
O2W H2WB Cl1B 0.974(10) 2.71(5) 3.444(4) 132(5) . yes

loop_
_geom_torsion_atom_site_label_1
_geom_torsion_atom_site_label_2
_geom_torsion_atom_site_label_3
_geom_torsion_atom_site_label_4
_geom_torsion
_geom_torsion_site_symmetry_1
_geom_torsion_site_symmetry_2
_geom_torsion_site_symmetry_3
_geom_torsion_site_symmetry_4
_geom_torsion_publ_flag
C11 C12 S1 O2 -100.1(3) . . . . ?
C11 C12 S1 O3 131.4(3) . . . . ?
C11 C12 S1 N3 18.2(3) . . . . ?
C13 C12 S1 O2 78.8(3) . . . . ?
C13 C12 S1 O3 -49.7(3) . . . . ?
C13 C12 S1 N3 -162.9(3) . . . . ?
C11A C12A S1A O2A 3.4(4) . . . . ?
C11A C12A S1A O3A 130.3(3) . . . . ?
C11A C12A S1A N3A -111.6(4) . . . . ?
C13A C12A S1A O2A -175.6(3) . . . . ?
C13A C12A S1A O3A -48.7(4) . . . . ?
C13A C12A S1A N3A 69.4(4) . . . . ?
C11B C12B S1B O2B -132.3(3) . . . . ?
C11B C12B S1B O3B -5.0(3) . . . . ?
C11B C12B S1B N3B 108.8(3) . . . . ?
C13B C12B S1B O2B 47.3(3) . . . . ?
C13B C12B S1B O3B 174.7(3) . . . . ?
C13B C12B S1B N3B -71.6(3) . . . . ?
C11C C12C S1C O2C -134.9(3) . . . . ?
C11C C12C S1C O3C 95.8(3) . . . . ?
C11C C12C S1C N3C -22.1(3) . . . . ?
C13C C12C S1C O2C 46.3(3) . . . . ?
C13C C12C S1C O3C -83.0(3) . . . . ?
C13C C12C S1C N3C 159.1(3) . . . . ?
